data_4321910
loop_
_publ_author_name
'Carlos Y\'elamos'
'Mary Jane Heeg'
'Charles H. Winter'

_publ_section_title
;
 Synthesis, Structure, and Properties of Group 4 and 5 Metal Pyrazolato
 Chloride Complexes
;
_journal_name_full 'Inorganic Chemistry'
_journal_page_first 1871
_journal_page_last 1878
_journal_paper_doi 10.1021/ic981096p
_journal_volume 38
_journal_year 1999
_chemical_formula_sum 'C33 H57 Cl Hf N6'
_chemical_formula_weight 751.79
_chemical_name_systematic
;
 ?
;
_space_group_IT_number 14
_symmetry_cell_setting monoclinic
_symmetry_space_group_name_Hall '-P 2ybc'
_symmetry_space_group_name_H-M 'P 1 21/c 1'
_atom_sites_solution_hydrogens geom
_atom_sites_solution_primary direct
_atom_sites_solution_secondary difmap
_audit_creation_method SHELXL
_cell_angle_alpha 90.00
_cell_angle_beta 93.3080(10)
_cell_angle_gamma 90.00
_cell_formula_units_Z 4
_cell_length_a 10.4529(7)
_cell_length_b 10.1437(6)
_cell_length_c 36.986(3)
_cell_measurement_reflns_used 4644
_cell_measurement_temperature 295(2)
_cell_volume 3915.1(5)
_computing_cell_refinement 'Siemens SAINT'
_computing_data_collection 'Siemens SMART'
_computing_data_reduction 'Siemens SAINT'
_computing_molecular_graphics SHELXTL-Plus
_computing_publication_material SHELXL-93
_computing_structure_refinement 'SHELXL-93 (Sheldrick, 1993)'
_computing_structure_solution 'SHELXS-86 (Sheldrick, 1990)'
_diffrn_ambient_temperature 295(2)
_diffrn_measurement_device 'Siemens P4/CCD'
_diffrn_measurement_method 'SMART CCD'
_diffrn_radiation_monochromator graphite
_diffrn_radiation_source 'fine-focus sealed tube'
_diffrn_radiation_type MoK\a
_diffrn_radiation_wavelength 0.71073
_diffrn_reflns_av_R_equivalents 0.093
_diffrn_reflns_av_sigmaI/netI 0.1642
_diffrn_reflns_limit_h_max 12
_diffrn_reflns_limit_h_min -12
_diffrn_reflns_limit_k_max 13
_diffrn_reflns_limit_k_min 0
_diffrn_reflns_limit_l_max 48
_diffrn_reflns_limit_l_min 0
_diffrn_reflns_number 20341
_diffrn_reflns_theta_max 28.28
_diffrn_reflns_theta_min 1.10
_exptl_absorpt_coefficient_mu 2.760
_exptl_absorpt_correction_T_max 0.492
_exptl_absorpt_correction_T_min 0.355
_exptl_absorpt_correction_type multi-scan
_exptl_crystal_colour colorless
_exptl_crystal_density_diffrn 1.275
_exptl_crystal_description irregular
_exptl_crystal_F_000 1544
_exptl_crystal_size_max 0.20
_exptl_crystal_size_mid 0.20
_exptl_crystal_size_min 0.20
_refine_diff_density_max 0.538
_refine_diff_density_min -0.719
_refine_diff_density_rms 0.133
_refine_ls_extinction_coef 0.00070(6)
_refine_ls_extinction_expression Fc^*^=kFc[1+0.001xFc^2^\l^3^/sin(2\q)]^-1/4^
_refine_ls_extinction_method SHELXL
_refine_ls_goodness_of_fit_all 0.909
_refine_ls_goodness_of_fit_obs 1.072
_refine_ls_matrix_type full
_refine_ls_number_parameters 389
_refine_ls_number_reflns 8329
_refine_ls_number_restraints 0
_refine_ls_restrained_S_all 0.909
_refine_ls_restrained_S_obs 1.072
_refine_ls_R_factor_all 0.1534
_refine_ls_R_factor_obs 0.0582
_refine_ls_shift/esd_max -0.003
_refine_ls_shift/esd_mean 0.000
_refine_ls_structure_factor_coef Fsqd
_refine_ls_weighting_details 'w=1/[\s^2^(Fo^2^)+(0.0214P)^2^+0.0000P] where P=(Fo^2^+2Fc^2^)/3'
_refine_ls_weighting_scheme calc
_refine_ls_wR_factor_all 0.0878
_refine_ls_wR_factor_obs 0.0714
_reflns_number_observed 4147
_reflns_number_total 8329
_reflns_observed_criterion >2sigma(I)
_cod_data_source_file ic981096p_2.cif
_cod_data_source_block hale(8)
_cod_depositor_comments
;
The following automatic conversions were performed:

'_refine_ls_weighting_scheme' value 'calc
w=1/[\s^2^(Fo^2^)+(0.0214P)^2^+0.0000P] where P=(Fo^2^+2Fc^2^)/3' was
changed to 'calc'. New tag '_refine_ls_weighting_details' was
created. The value of the new tag was set to
'w=1/[\s^2^(Fo^2^)+(0.0214P)^2^+0.0000P] where P=(Fo^2^+2Fc^2^)/3'.

Automatic conversion script
Id: cif_fix_values 3143 2015-03-26 13:38:13Z robertas 
;
_cod_original_cell_volume 3915.1(4)
_cod_database_code 4321910

loop_
_symmetry_equiv_pos_as_xyz
'x, y, z'
'-x, y+1/2, -z+1/2'
'-x, -y, -z'
'x, -y-1/2, z-1/2'

loop_
_atom_site_aniso_label
_atom_site_aniso_U_11
_atom_site_aniso_U_22
_atom_site_aniso_U_33
_atom_site_aniso_U_23
_atom_site_aniso_U_13
_atom_site_aniso_U_12
Hf1 0.0516(2) 0.0367(2) 0.0459(2) -0.0033(2) 0.00729(12) -0.0020(2)
Cl1 0.096(2) 0.0448(12) 0.0855(15) 0.0024(10) 0.0078(13) -0.0197(11)
N1 0.028(4) 0.051(3) 0.046(3) -0.003(3) 0.000(3) -0.003(3)
N2 0.036(4) 0.053(4) 0.049(4) -0.006(3) 0.008(3) -0.002(3)
C1 0.041(5) 0.063(4) 0.043(4) -0.007(4) 0.006(4) 0.003(4)
C2 0.057(6) 0.071(5) 0.036(4) -0.018(3) 0.005(4) 0.002(4)
C3 0.037(5) 0.050(4) 0.049(4) -0.015(3) 0.002(4) -0.002(3)
C4 0.043(5) 0.095(6) 0.060(5) -0.005(5) 0.004(4) 0.013(5)
C5 0.033(5) 0.231(13) 0.115(8) -0.024(8) -0.008(5) -0.017(6)
C6 0.046(6) 0.252(14) 0.190(11) 0.138(11) 0.008(7) -0.028(8)
C7 0.045(7) 0.162(11) 0.291(15) -0.077(11) 0.019(8) 0.024(7)
C8 0.044(6) 0.085(6) 0.075(6) -0.031(5) 0.002(5) -0.016(5)
C9 0.062(8) 0.488(26) 0.216(14) -0.235(17) 0.017(8) -0.086(12)
C10 0.140(11) 0.352(22) 0.197(13) 0.138(14) -0.069(10) -0.175(13)
C11 0.066(9) 0.177(13) 0.526(29) -0.027(16) -0.136(13) 0.005(9)
N3 0.071(5) 0.039(3) 0.039(3) 0.003(3) 0.017(3) 0.010(3)
N4 0.058(4) 0.034(4) 0.045(3) 0.000(2) 0.019(3) 0.001(3)
C12 0.070(6) 0.043(5) 0.041(4) -0.008(4) 0.004(4) 0.009(4)
C13 0.041(5) 0.059(5) 0.066(5) -0.011(4) 0.011(4) 0.001(4)
C14 0.047(5) 0.050(5) 0.044(4) -0.002(3) 0.010(4) 0.002(4)
C15 0.076(7) 0.049(5) 0.073(6) 0.008(4) -0.001(5) 0.011(4)
C16 0.104(11) 0.192(13) 0.377(21) 0.182(13) 0.063(12) 0.087(9)
C17 0.270(16) 0.061(7) 0.203(12) 0.013(8) -0.059(11) -0.009(9)
C18 0.483(24) 0.120(9) 0.060(7) 0.054(6) 0.067(10) 0.158(12)
C19 0.070(6) 0.061(6) 0.050(5) 0.011(4) 0.016(4) 0.006(4)
C20 0.132(9) 0.106(8) 0.151(9) 0.041(7) 0.087(7) 0.021(7)
C21 0.122(9) 0.143(9) 0.106(8) 0.090(7) -0.011(7) -0.021(7)
C22 0.245(14) 0.064(7) 0.119(9) 0.009(6) 0.048(9) -0.039(7)
N5 0.052(4) 0.033(4) 0.056(4) -0.009(3) 0.003(3) -0.004(3)
N6 0.062(4) 0.034(4) 0.048(4) -0.001(3) 0.004(3) 0.002(3)
C23 0.054(6) 0.054(5) 0.053(5) -0.011(4) 0.001(4) -0.009(4)
C24 0.055(5) 0.048(5) 0.053(5) 0.011(4) -0.008(4) -0.003(4)
C25 0.047(5) 0.041(4) 0.058(5) -0.001(4) 0.006(4) -0.004(4)
C26 0.084(7) 0.061(6) 0.066(6) -0.014(4) -0.019(5) -0.013(5)
C27 0.159(10) 0.114(8) 0.071(6) -0.029(6) -0.019(6) -0.022(7)
C28 0.232(14) 0.090(8) 0.111(8) -0.016(6) -0.057(8) -0.063(8)
C29 0.070(8) 0.382(21) 0.337(19) -0.311(17) -0.023(10) 0.055(10)
C30 0.087(7) 0.038(4) 0.064(5) -0.003(4) 0.003(5) 0.004(4)
C31 0.179(10) 0.058(6) 0.101(7) -0.003(5) 0.031(7) -0.023(6)
C32 0.174(10) 0.043(5) 0.099(7) -0.027(5) 0.004(7) 0.010(5)
C33 0.108(9) 0.088(8) 0.259(14) -0.069(8) -0.019(9) 0.041(6)

loop_
_atom_site_label
_atom_site_type_symbol
_atom_site_fract_x
_atom_site_fract_y
_atom_site_fract_z
_atom_site_U_iso_or_equiv
_atom_site_thermal_displace_type
_atom_site_occupancy
_atom_site_calc_flag
_atom_site_refinement_flags
_atom_site_disorder_group
Hf1 Hf 0.41472(3) 0.18744(3) 0.127687(8) 0.04452(11) Uani 1 d . .
Cl1 Cl 0.3122(2) -0.0223(2) 0.13217(5) 0.0754(6) Uani 1 d . .
N1 N 0.3190(5) 0.2602(5) 0.17345(13) 0.0417(14) Uani 1 d . .
N2 N 0.4505(5) 0.2833(5) 0.17949(14) 0.0457(14) Uani 1 d . .
C1 C 0.2590(6) 0.3158(7) 0.1999(2) 0.049(2) Uani 1 d . .
C2 C 0.3514(7) 0.3767(6) 0.2233(2) 0.055(2) Uani 1 d . .
H2 H 0.3359(7) 0.4233(6) 0.2443(2) 0.065 Uiso 1 calc R .
C3 C 0.4682(7) 0.3551(6) 0.2097(2) 0.045(2) Uani 1 d . .
C4 C 0.1172(7) 0.3091(9) 0.2013(2) 0.066(2) Uani 1 d . .
C5 C 0.0549(7) 0.2843(11) 0.1644(2) 0.127(4) Uani 1 d . .
H5A H 0.0892(41) 0.3442(38) 0.1473(4) 0.152 Uiso 1 calc R .
H5B H -0.0359(10) 0.2975(59) 0.1649(4) 0.152 Uiso 1 calc R .
H5C H 0.0717(47) 0.1953(19) 0.1572(7) 0.152 Uiso 1 calc R .
C6 C 0.0799(8) 0.2093(11) 0.2281(3) 0.163(5) Uani 1 d . .
H6A H -0.0118(8) 0.2069(52) 0.2287(14) 0.195 Uiso 1 calc R .
H6B H 0.1165(56) 0.2324(37) 0.2517(4) 0.195 Uiso 1 calc R .
H6C H 0.1108(58) 0.1243(15) 0.2214(10) 0.195 Uiso 1 calc R .
C7 C 0.0676(8) 0.4453(10) 0.2121(3) 0.166(5) Uani 1 d . .
H7A H 0.0945(58) 0.4633(31) 0.2369(6) 0.199 Uiso 1 calc R .
H7B H -0.0243(9) 0.4463(25) 0.2094(19) 0.199 Uiso 1 calc R .
H7C H 0.1016(55) 0.5114(13) 0.1967(13) 0.199 Uiso 1 calc R .
C8 C 0.5989(8) 0.3974(8) 0.2236(2) 0.068(2) Uani 1 d . .
C9 C 0.5977(9) 0.4601(17) 0.2581(3) 0.255(10) Uani 1 d . .
H9A H 0.6833(20) 0.4631(113) 0.2690(15) 0.306 Uiso 1 calc R .
H9B H 0.5438(95) 0.4112(66) 0.2734(11) 0.306 Uiso 1 calc R .
H9C H 0.5652(110) 0.5482(41) 0.2551(5) 0.306 Uiso 1 calc R .
C10 C 0.6564(10) 0.4854(14) 0.1984(3) 0.233(9) Uani 1 d . .
H10A H 0.6114(65) 0.5680(38) 0.1977(21) 0.279 Uiso 1 calc R .
H10B H 0.6514(93) 0.4467(47) 0.1746(7) 0.279 Uiso 1 calc R .
H10C H 0.7446(30) 0.5001(87) 0.2060(17) 0.279 Uiso 1 calc R .
C11 C 0.6850(10) 0.2852(12) 0.2275(5) 0.262(10) Uani 1 d . .
H11A H 0.6771(87) 0.2320(67) 0.2061(14) 0.315 Uiso 1 calc R .
H11B H 0.6631(75) 0.2335(67) 0.2480(20) 0.315 Uiso 1 calc R .
H11C H 0.7716(15) 0.3160(12) 0.2311(34) 0.315 Uiso 1 calc R .
N3 N 0.6023(5) 0.1005(5) 0.12629(13) 0.0492(15) Uani 1 d . .
N4 N 0.6008(5) 0.2187(5) 0.10693(13) 0.0449(14) Uani 1 d . .
C12 C 0.7168(7) 0.0441(7) 0.1230(2) 0.051(2) Uani 1 d . .
C13 C 0.7895(7) 0.1249(7) 0.1026(2) 0.055(2) Uani 1 d . .
H13 H 0.8737(7) 0.1104(7) 0.0968(2) 0.066 Uiso 1 calc R .
C14 C 0.7130(7) 0.2329(7) 0.0923(2) 0.046(2) Uani 1 d . .
C15 C 0.7495(8) -0.0857(7) 0.1412(2) 0.066(2) Uani 1 d . .
C16 C 0.8819(10) -0.1271(11) 0.1351(4) 0.223(8) Uani 1 d . .
H16A H 0.9030(35) -0.1020(91) 0.1111(10) 0.267 Uiso 1 calc R .
H16B H 0.8888(26) -0.2210(15) 0.1377(27) 0.267 Uiso 1 calc R .
H16C H 0.9400(13) -0.0850(77) 0.1526(17) 0.267 Uiso 1 calc R .
C17 C 0.6693(12) -0.1897(9) 0.1219(3) 0.181(5) Uani 1 d . .
H17A H 0.7004(48) -0.2754(9) 0.1291(16) 0.217 Uiso 1 calc R .
H17B H 0.6743(60) -0.1797(49) 0.0963(3) 0.217 Uiso 1 calc R .
H17C H 0.5818(18) -0.1807(48) 0.1281(16) 0.217 Uiso 1 calc R .
C18 C 0.7232(13) -0.0823(10) 0.1791(2) 0.219(8) Uani 1 d . .
H18A H 0.7925(43) -0.0390(82) 0.1925(4) 0.263 Uiso 1 calc R .
H18B H 0.7147(93) -0.1707(10) 0.1879(7) 0.263 Uiso 1 calc R .
H18C H 0.6451(47) -0.0348(82) 0.1820(4) 0.263 Uiso 1 calc R .
C19 C 0.7423(8) 0.3522(7) 0.0700(2) 0.060(2) Uani 1 d . .
C20 C 0.8617(9) 0.3335(8) 0.0497(2) 0.127(4) Uani 1 d . .
H20A H 0.8488(20) 0.2626(37) 0.0327(11) 0.152 Uiso 1 calc R .
H20B H 0.9323(14) 0.3127(56) 0.0665(3) 0.152 Uiso 1 calc R .
H20C H 0.8801(32) 0.4132(20) 0.0370(13) 0.152 Uiso 1 calc R .
C21 C 0.6313(9) 0.3742(9) 0.0429(2) 0.124(4) Uani 1 d . .
H21A H 0.5524(9) 0.3674(55) 0.0549(4) 0.149 Uiso 1 calc R .
H21B H 0.6330(31) 0.3087(33) 0.0242(8) 0.149 Uiso 1 calc R .
H21C H 0.6379(30) 0.4603(22) 0.0325(11) 0.149 Uiso 1 calc R .
C22 C 0.7571(10) 0.4701(8) 0.0937(2) 0.141(4) Uani 1 d . .
H22A H 0.6820(25) 0.4804(35) 0.1072(12) 0.169 Uiso 1 calc R .
H22B H 0.7681(61) 0.5470(12) 0.0791(3) 0.169 Uiso 1 calc R .
H22C H 0.8308(34) 0.4592(27) 0.1102(11) 0.169 Uiso 1 calc R .
N5 N 0.3187(5) 0.2306(5) 0.07637(15) 0.0468(15) Uani 1 d . .
N6 N 0.3329(5) 0.3455(5) 0.09620(14) 0.0478(15) Uani 1 d . .
C23 C 0.2588(7) 0.2575(8) 0.0446(2) 0.054(2) Uani 1 d . .
C24 C 0.2316(6) 0.3916(7) 0.0433(2) 0.052(2) Uani 1 d . .
H24 H 0.1890(6) 0.4372(7) 0.0244(2) 0.063 Uiso 1 calc R .
C25 C 0.2809(6) 0.4439(7) 0.0759(2) 0.048(2) Uani 1 d . .
C26 C 0.2347(8) 0.1521(7) 0.0163(2) 0.071(2) Uani 1 d . .
C27 C 0.1464(9) 0.2022(9) -0.0148(2) 0.115(3) Uani 1 d . .
H27A H 0.1855(23) 0.2763(32) -0.0260(9) 0.139 Uiso 1 calc R .
H27B H 0.0661(19) 0.2286(47) -0.0058(3) 0.139 Uiso 1 calc R .
H27C H 0.1321(40) 0.1333(18) -0.0324(7) 0.139 Uiso 1 calc R .
C28 C 0.1624(10) 0.0395(9) 0.0331(2) 0.147(5) Uani 1 d . .
H28A H 0.0769(22) 0.0676(22) 0.0374(16) 0.176 Uiso 1 calc R .
H28B H 0.2057(36) 0.0142(44) 0.0556(9) 0.176 Uiso 1 calc R .
H28C H 0.1589(55) -0.0345(24) 0.0168(8) 0.176 Uiso 1 calc R .
C29 C 0.3537(9) 0.1025(15) 0.0033(4) 0.265(10) Uani 1 d . .
H29A H 0.4055(52) 0.1751(17) -0.0038(31) 0.318 Uiso 1 calc R .
H29B H 0.3355(11) 0.0458(101) -0.0171(22) 0.318 Uiso 1 calc R .
H29C H 0.3990(56) 0.0537(100) 0.0223(12) 0.318 Uiso 1 calc R .
C30 C 0.2787(8) 0.5848(7) 0.0892(2) 0.063(2) Uani 1 d . .
C31 C 0.3583(9) 0.6703(8) 0.0661(2) 0.112(3) Uani 1 d . .
H31A H 0.3138(23) 0.6835(43) 0.0429(6) 0.134 Uiso 1 calc R .
H31B H 0.4390(21) 0.6280(25) 0.0628(12) 0.134 Uiso 1 calc R .
H31C H 0.3728(44) 0.7540(20) 0.0778(7) 0.134 Uiso 1 calc R .
C32 C 0.3373(9) 0.5956(7) 0.1280(2) 0.106(3) Uani 1 d . .
H32A H 0.2916(30) 0.5391(37) 0.1436(3) 0.127 Uiso 1 calc R .
H32B H 0.3315(44) 0.6851(12) 0.1362(5) 0.127 Uiso 1 calc R .
H32C H 0.4257(14) 0.5694(46) 0.1286(3) 0.127 Uiso 1 calc R .
C33 C 0.1437(9) 0.6368(9) 0.0885(3) 0.153(5) Uani 1 d . .
H33A H 0.0899(15) 0.5743(29) 0.0999(15) 0.184 Uiso 1 calc R .
H33B H 0.1125(23) 0.6501(59) 0.0639(3) 0.184 Uiso 1 calc R .
H33C H 0.1427(13) 0.7190(32) 0.1014(15) 0.184 Uiso 1 calc R .

loop_
_atom_type_symbol
_atom_type_description
_atom_type_scat_dispersion_real
_atom_type_scat_dispersion_imag
_atom_type_scat_source
C C 0.0033 0.0016 'International Tables Vol C Tables 4.2.6.8 and 6.1.1.4'
H H 0.0000 0.0000 'International Tables Vol C Tables 4.2.6.8 and 6.1.1.4'
N N 0.0061 0.0033 'International Tables Vol C Tables 4.2.6.8 and 6.1.1.4'
Cl Cl 0.1484 0.1585 'International Tables Vol C Tables 4.2.6.8 and 6.1.1.4'
Hf Hf -0.5830 6.1852 'International Tables Vol C Tables 4.2.6.8 and 6.1.1.4'

loop_
_geom_angle_atom_site_label_1
_geom_angle_atom_site_label_2
_geom_angle_atom_site_label_3
_geom_angle
_geom_angle_site_symmetry_1
_geom_angle_site_symmetry_3
_geom_angle_publ_flag
N6 Hf1 N5 37.7(2) . . ?
N6 Hf1 N1 88.9(2) . . ?
N5 Hf1 N1 114.4(2) . . ?
N6 Hf1 N3 129.2(2) . . ?
N5 Hf1 N3 116.3(2) . . ?
N1 Hf1 N3 128.8(2) . . ?
N6 Hf1 N4 92.1(2) . . ?
N5 Hf1 N4 92.3(2) . . ?
N1 Hf1 N4 134.6(2) . . ?
N3 Hf1 N4 37.8(2) . . ?
N6 Hf1 N2 100.9(2) . . ?
N5 Hf1 N2 137.9(2) . . ?
N1 Hf1 N2 37.9(2) . . ?
N3 Hf1 N2 95.4(2) . . ?
N4 Hf1 N2 97.8(2) . . ?
N6 Hf1 Cl1 122.67(15) . . ?
N5 Hf1 Cl1 93.13(14) . . ?
N1 Hf1 Cl1 91.16(14) . . ?
N3 Hf1 Cl1 92.83(14) . . ?
N4 Hf1 Cl1 124.91(13) . . ?
N2 Hf1 Cl1 113.19(14) . . ?
C1 N1 N2 108.3(5) . . ?
C1 N1 Hf1 174.5(5) . . ?
N2 N1 Hf1 71.7(3) . . ?
C3 N2 N1 108.2(5) . . ?
C3 N2 Hf1 173.5(4) . . ?
N1 N2 Hf1 70.4(3) . . ?
N1 C1 C2 107.8(6) . . ?
N1 C1 C4 121.6(6) . . ?
C2 C1 C4 130.6(6) . . ?
C3 C2 C1 107.4(6) . . ?
N2 C3 C2 108.2(6) . . ?
N2 C3 C8 121.6(6) . . ?
C2 C3 C8 130.2(6) . . ?
C6 C4 C1 110.8(6) . . ?
C6 C4 C5 112.1(8) . . ?
C1 C4 C5 110.9(6) . . ?
C6 C4 C7 109.6(8) . . ?
C1 C4 C7 108.7(7) . . ?
C5 C4 C7 104.6(7) . . ?
C9 C8 C10 109.1(10) . . ?
C9 C8 C11 107.2(10) . . ?
C10 C8 C11 105.7(9) . . ?
C9 C8 C3 112.4(7) . . ?
C10 C8 C3 111.2(7) . . ?
C11 C8 C3 111.0(7) . . ?
C12 N3 N4 107.7(5) . . ?
C12 N3 Hf1 176.0(4) . . ?
N4 N3 Hf1 71.2(3) . . ?
C14 N4 N3 108.6(5) . . ?
C14 N4 Hf1 176.2(4) . . ?
N3 N4 Hf1 71.0(3) . . ?
N3 C12 C13 108.7(6) . . ?
N3 C12 C15 121.0(7) . . ?
C13 C12 C15 130.3(7) . . ?
C12 C13 C14 107.0(6) . . ?
N4 C14 C13 108.0(6) . . ?
N4 C14 C19 121.5(6) . . ?
C13 C14 C19 130.5(7) . . ?
C18 C15 C16 112.8(9) . . ?
C18 C15 C17 110.2(9) . . ?
C16 C15 C17 103.4(9) . . ?
C18 C15 C12 111.1(7) . . ?
C16 C15 C12 111.8(7) . . ?
C17 C15 C12 107.2(7) . . ?
C22 C19 C14 110.1(6) . . ?
C22 C19 C21 108.9(7) . . ?
C14 C19 C21 108.0(6) . . ?
C22 C19 C20 109.6(8) . . ?
C14 C19 C20 111.8(6) . . ?
C21 C19 C20 108.3(7) . . ?
C23 N5 N6 109.1(5) . . ?
C23 N5 Hf1 179.8(5) . . ?
N6 N5 Hf1 70.8(3) . . ?
C25 N6 N5 107.6(5) . . ?
C25 N6 Hf1 179.1(5) . . ?
N5 N6 Hf1 71.5(3) . . ?
N5 C23 C24 108.4(6) . . ?
N5 C23 C26 121.3(7) . . ?
C24 C23 C26 130.2(8) . . ?
C25 C24 C23 106.2(6) . . ?
N6 C25 C24 108.6(6) . . ?
N6 C25 C30 122.2(6) . . ?
C24 C25 C30 129.2(7) . . ?
C29 C26 C23 111.3(7) . . ?
C29 C26 C27 111.1(9) . . ?
C23 C26 C27 111.0(7) . . ?
C29 C26 C28 109.3(9) . . ?
C23 C26 C28 108.5(7) . . ?
C27 C26 C28 105.4(7) . . ?
C31 C30 C33 109.7(7) . . ?
C31 C30 C25 109.9(6) . . ?
C33 C30 C25 110.9(7) . . ?
C31 C30 C32 106.7(7) . . ?
C33 C30 C32 108.4(7) . . ?
C25 C30 C32 111.1(6) . . ?

loop_
_geom_bond_atom_site_label_1
_geom_bond_atom_site_label_2
_geom_bond_distance
_geom_bond_site_symmetry_2
_geom_bond_publ_flag
Hf1 N6 2.132(5) . ?
Hf1 N5 2.140(6) . ?
Hf1 N1 2.146(5) . ?
Hf1 N3 2.153(6) . ?
Hf1 N4 2.156(5) . ?
Hf1 N2 2.162(5) . ?
Hf1 Cl1 2.392(2) . ?
N1 C1 1.320(7) . ?
N1 N2 1.399(6) . ?
N2 C3 1.336(7) . ?
C1 C2 1.402(8) . ?
C1 C4 1.488(8) . ?
C2 C3 1.366(8) . ?
C3 C8 1.495(9) . ?
C4 C6 1.484(10) . ?
C4 C5 1.502(9) . ?
C4 C7 1.536(11) . ?
C8 C9 1.429(11) . ?
C8 C10 1.446(11) . ?
C8 C11 1.453(12) . ?
N3 C12 1.338(7) . ?
N3 N4 1.396(6) . ?
N4 C14 1.327(7) . ?
C12 C13 1.373(8) . ?
C12 C15 1.508(9) . ?
C13 C14 1.397(8) . ?
C14 C19 1.505(8) . ?
C15 C18 1.444(9) . ?
C15 C16 1.475(10) . ?
C15 C17 1.502(11) . ?
C19 C22 1.485(10) . ?
C19 C21 1.505(9) . ?
C19 C20 1.507(9) . ?
N5 C23 1.328(8) . ?
N5 N6 1.380(6) . ?
N6 C25 1.344(7) . ?
C23 C24 1.390(8) . ?
C23 C26 1.507(9) . ?
C24 C25 1.390(8) . ?
C25 C30 1.512(9) . ?
C26 C29 1.449(11) . ?
C26 C27 1.521(10) . ?
C26 C28 1.522(10) . ?
C30 C31 1.503(9) . ?
C30 C33 1.505(10) . ?
C30 C32 1.530(9) . ?
